data_2237463
loop_
_publ_author_name
'Kim, Youngjo'

_publ_section_title
;
 4-(1<i>H</i>-Tetrazol-5-yl)benzene-1,3-diol
;
_journal_coeditor_code FF2096
_journal_issue 3
_journal_name_full 'Acta Crystallographica Section E'
_journal_page_first o380
_journal_paper_doi 10.1107/S160053681300411X
_journal_volume 69
_journal_year 2013
_chemical_formula_iupac 'C7 H6 N4 O2'
_chemical_formula_moiety 'C7 H6 N4 O2'
_chemical_formula_sum 'C7 H6 N4 O2'
_chemical_formula_weight 178.16
_chemical_name_systematic
;
4-(1<i>H</i>-Tetrazol-5-yl)benzene-1,3-diol
;
_space_group_IT_number 56
_symmetry_cell_setting orthorhombic
_symmetry_space_group_name_Hall '-P 2ab 2ac'
_symmetry_space_group_name_H-M 'P c c n'
_atom_sites_solution_hydrogens geom
_atom_sites_solution_primary direct
_atom_sites_solution_secondary difmap
_audit_creation_method SHELXL-97
_cell_angle_alpha 90.00
_cell_angle_beta 90.00
_cell_angle_gamma 90.00
_cell_formula_units_Z 8
_cell_length_a 16.109(2)
_cell_length_b 7.2931(11)
_cell_length_c 12.8708(17)
_cell_measurement_reflns_used 3776
_cell_measurement_temperature 296(2)
_cell_measurement_theta_max 27.90
_cell_measurement_theta_min 3.07
_cell_volume 1512.1(4)
_computing_cell_refinement 'SAINT (Bruker, 2006)'
_computing_data_collection 'APEX2 (Bruker, 2006)'
_computing_data_reduction 'SAINT (Bruker, 2006)'
_computing_molecular_graphics 'ORTEP-3 for Windows (Farrugia, 2012)'
_computing_publication_material 'SHELXTL (Sheldrick, 2008)'
_computing_structure_refinement 'SHELXL97 (Sheldrick, 2008)'
_computing_structure_solution 'SHELXS97 (Sheldrick, 2008)'
_diffrn_ambient_temperature 296(2)
_diffrn_measured_fraction_theta_full 0.992
_diffrn_measured_fraction_theta_max 0.992
_diffrn_measurement_device_type 'Bruker APEXII CCD'
_diffrn_measurement_method 'phi and omega scans'
_diffrn_radiation_monochromator graphite
_diffrn_radiation_source 'fine-focus sealed tube'
_diffrn_radiation_type MoK\a
_diffrn_radiation_wavelength 0.71073
_diffrn_reflns_av_R_equivalents 0.1101
_diffrn_reflns_av_sigmaI/netI 0.0691
_diffrn_reflns_limit_h_max 23
_diffrn_reflns_limit_h_min -23
_diffrn_reflns_limit_k_max 9
_diffrn_reflns_limit_k_min -10
_diffrn_reflns_limit_l_max 18
_diffrn_reflns_limit_l_min -18
_diffrn_reflns_number 20096
_diffrn_reflns_theta_full 31.25
_diffrn_reflns_theta_max 31.25
_diffrn_reflns_theta_min 2.53
_exptl_absorpt_coefficient_mu 0.120
_exptl_absorpt_correction_T_max 0.98
_exptl_absorpt_correction_T_min 0.96
_exptl_absorpt_correction_type multi-scan
_exptl_absorpt_process_details '(SADABS; Bruker, 2006)'
_exptl_crystal_colour white
_exptl_crystal_density_diffrn 1.565
_exptl_crystal_density_method 'not measured'
_exptl_crystal_description block
_exptl_crystal_F_000 736
_exptl_crystal_size_max 0.10
_exptl_crystal_size_mid 0.10
_exptl_crystal_size_min 0.08
_refine_diff_density_max 0.350
_refine_diff_density_min -0.259
_refine_ls_extinction_method none
_refine_ls_goodness_of_fit_ref 1.049
_refine_ls_hydrogen_treatment mixed
_refine_ls_matrix_type full
_refine_ls_number_parameters 124
_refine_ls_number_reflns 2452
_refine_ls_number_restraints 0
_refine_ls_restrained_S_all 1.049
_refine_ls_R_factor_all 0.1431
_refine_ls_R_factor_gt 0.0568
_refine_ls_shift/su_max 0.000
_refine_ls_shift/su_mean 0.000
_refine_ls_structure_factor_coef Fsqd
_refine_ls_weighting_details 'calc w=1/[\s^2^(Fo^2^)+(0.0419P)^2^+1.9684P] where P=(Fo^2^+2Fc^2^)/3'
_refine_ls_weighting_scheme calc
_refine_ls_wR_factor_gt 0.1189
_refine_ls_wR_factor_ref 0.1676
_reflns_number_gt 1273
_reflns_number_total 2452
_reflns_threshold_expression I>2sigma(I)
_cod_data_source_file ff2096.cif
_cod_data_source_block I
_cod_original_cell_volume 1512.2(4)
_cod_database_code 2237463
_cod_database_fobs_code 2237463

loop_
_symmetry_equiv_pos_as_xyz
'x, y, z'
'-x+1/2, -y+1/2, z'
'-x, y+1/2, -z+1/2'
'x+1/2, -y, -z+1/2'
'-x, -y, -z'
'x-1/2, y-1/2, -z'
'x, -y-1/2, z-1/2'
'-x-1/2, y, z-1/2'

loop_
_atom_site_type_symbol
_atom_site_label
_atom_site_fract_x
_atom_site_fract_y
_atom_site_fract_z
_atom_site_U_iso_or_equiv
_atom_site_adp_type
_atom_site_calc_flag
_atom_site_refinement_flags
_atom_site_occupancy
_atom_site_symmetry_multiplicity
N N1 0.86210(12) 1.0811(3) 0.86101(16) 0.0332(5) Uani d . 1 1
H H101 0.8653(17) 1.079(4) 0.792(2) 0.047(9) Uiso d . 1 1
N N2 0.92672(12) 1.1375(3) 0.91859(16) 0.0387(5) Uani d . 1 1
N N3 0.90167(12) 1.1289(3) 1.01390(16) 0.0384(5) Uani d . 1 1
N N4 0.82224(11) 1.0674(3) 1.01992(15) 0.0322(5) Uani d . 1 1
O O1 0.74465(11) 1.0193(3) 0.71535(12) 0.0424(5) Uani d . 1 1
H H1 0.7208 1.0311 0.6595 0.064 Uiso calc R 1 1
O O2 0.47535(11) 0.8148(3) 0.81787(15) 0.0546(6) Uani d . 1 1
H H2 0.4521 0.7686 0.8681 0.082 Uiso calc R 1 1
C C1 0.71543(13) 0.9735(3) 0.89292(17) 0.0275(5) Uani d . 1 1
C C2 0.66041(14) 0.9179(4) 0.97055(18) 0.0329(6) Uani d . 1 1
H H2A 0.6780 0.9178 1.0394 0.040 Uiso calc R 1 1
C C3 0.58072(14) 0.8633(4) 0.94770(18) 0.0350(6) Uani d . 1 1
H H3 0.5449 0.8270 1.0005 0.042 Uiso calc R 1 1
C C4 0.55424(14) 0.8628(4) 0.84451(19) 0.0349(6) Uani d . 1 1
C C5 0.60837(15) 0.9128(4) 0.76517(19) 0.0355(6) Uani d . 1 1
H H5 0.5909 0.9091 0.6963 0.043 Uiso calc R 1 1
C C6 0.68889(14) 0.9686(3) 0.78936(17) 0.0292(5) Uani d . 1 1
C C7 0.79789(13) 1.0372(3) 0.92276(17) 0.0266(5) Uani d . 1 1

loop_
_atom_site_aniso_label
_atom_site_aniso_U_11
_atom_site_aniso_U_22
_atom_site_aniso_U_33
_atom_site_aniso_U_12
_atom_site_aniso_U_13
_atom_site_aniso_U_23
N1 0.0273(9) 0.0474(14) 0.0249(10) -0.0028(9) 0.0009(8) 0.0013(9)
N2 0.0284(10) 0.0561(15) 0.0318(11) -0.0080(10) -0.0014(8) -0.0014(10)
N3 0.0274(10) 0.0547(15) 0.0330(11) -0.0071(10) -0.0011(8) -0.0014(10)
N4 0.0229(9) 0.0453(13) 0.0284(10) -0.0029(9) -0.0009(7) -0.0006(9)
O1 0.0314(8) 0.0715(14) 0.0243(8) -0.0072(9) -0.0010(7) 0.0069(9)
O2 0.0359(10) 0.0896(18) 0.0382(11) -0.0275(11) -0.0102(8) 0.0150(11)
C1 0.0251(10) 0.0299(13) 0.0276(11) 0.0006(9) -0.0018(8) 0.0014(10)
C2 0.0319(11) 0.0427(15) 0.0242(11) -0.0024(11) -0.0030(9) 0.0018(10)
C3 0.0280(11) 0.0471(16) 0.0300(12) -0.0090(11) 0.0019(9) 0.0032(11)
C4 0.0279(11) 0.0407(16) 0.0359(13) -0.0057(11) -0.0046(9) 0.0027(11)
C5 0.0332(11) 0.0466(16) 0.0266(12) -0.0067(11) -0.0057(9) 0.0038(11)
C6 0.0270(10) 0.0339(13) 0.0268(11) 0.0003(10) -0.0004(9) 0.0031(10)
C7 0.0254(10) 0.0299(13) 0.0245(11) 0.0017(9) 0.0006(8) 0.0013(9)

loop_
_atom_type_symbol
_atom_type_description
_atom_type_scat_dispersion_real
_atom_type_scat_dispersion_imag
_atom_type_scat_source
C C 0.0033 0.0016 'International Tables Vol C Tables 4.2.6.8 and 6.1.1.4'
H H 0.0000 0.0000 'International Tables Vol C Tables 4.2.6.8 and 6.1.1.4'
N N 0.0061 0.0033 'International Tables Vol C Tables 4.2.6.8 and 6.1.1.4'
O O 0.0106 0.0060 'International Tables Vol C Tables 4.2.6.8 and 6.1.1.4'

loop_
_geom_angle_atom_site_label_1
_geom_angle_atom_site_label_2
_geom_angle_atom_site_label_3
_geom_angle
N2 N1 C7 110.1(2)
N2 N1 H101 120.8(18)
C7 N1 H101 129.1(18)
N3 N2 N1 105.49(19)
N2 N3 N4 111.35(19)
C7 N4 N3 106.20(18)
C6 O1 H1 109.5
C4 O2 H2 109.5
C2 C1 C6 118.7(2)
C2 C1 C7 118.8(2)
C6 C1 C7 122.5(2)
C3 C2 C1 121.6(2)
C3 C2 H2A 119.2
C1 C2 H2A 119.2
C2 C3 C4 119.3(2)
C2 C3 H3 120.4
C4 C3 H3 120.4
O2 C4 C5 117.9(2)
O2 C4 C3 121.7(2)
C5 C4 C3 120.4(2)
C4 C5 C6 119.7(2)
C4 C5 H5 120.2
C6 C5 H5 120.2
O1 C6 C5 122.5(2)
O1 C6 C1 117.3(2)
C5 C6 C1 120.3(2)
N4 C7 N1 106.87(19)
N4 C7 C1 124.7(2)
N1 C7 C1 128.4(2)

loop_
_geom_bond_atom_site_label_1
_geom_bond_atom_site_label_2
_geom_bond_distance
N1 N2 1.342(3)
N1 C7 1.343(3)
N1 H101 0.89(3)
N2 N3 1.293(3)
N3 N4 1.358(3)
N4 C7 1.329(3)
O1 C6 1.360(3)
O1 H1 0.8200
O2 C4 1.362(3)
O2 H2 0.8200
C1 C2 1.396(3)
C1 C6 1.400(3)
C1 C7 1.459(3)
C2 C3 1.376(3)
C2 H2A 0.9300
C3 C4 1.395(3)
C3 H3 0.9300
C4 C5 1.391(3)
C5 C6 1.395(3)
C5 H5 0.9300

loop_
_geom_hbond_atom_site_label_D
_geom_hbond_atom_site_label_H
_geom_hbond_atom_site_label_A
_geom_hbond_site_symmetry_A
_geom_hbond_distance_DH
_geom_hbond_distance_HA
_geom_hbond_distance_DA
_geom_hbond_angle_DHA
_geom_hbond_publ_flag
O1 H1 N4 8_755 0.8196 1.9438 2.759(3) 172.80 y
O2 H2 N3 6_557 0.8196 2.0012 2.817(3) 173.44 y
N1 H101 O1 . 0.89(3) 2.22(3) 2.701(3) 113(2) y
N1 H101 O2 4_576 0.89(3) 2.40(3) 3.034(3) 129(2) y
C3 H3 N2 6_557 0.9300 2.5727 3.439(3) 155.21 y

loop_
_cod_related_entry_id
_cod_related_entry_database
_cod_related_entry_code
1 ChemSpider 30658338
